data_1556311
loop_
_publ_author_name
'Legros, Julien'
'Bonnet-Delpon, Dani\`ele'
'Crousse, Benoit'
'Slawin, Alexandra M. Z.'

_publ_section_title
;
 Self-assembly between 1,4-diazabicyclo[2.2.2]octane and
 bis(hexafluoroalcohols): solid/liquid phase switching for catalyst
 recycling
;
_journal_issue 5
_journal_name_full 'Catalysis Science &amp; Technology'
_journal_page_first 934
_journal_paper_doi 10.1039/c2cy00528j
_journal_volume 2
_journal_year 2012
_chemical_formula_moiety 'C6 H12 N2,C12 H6 F12 O2'
_chemical_formula_sum 'C18 H18 F12 N2 O2'
_chemical_formula_weight 522.34
_space_group_IT_number 2
_space_group_name_Hall '-P 1'
_space_group_name_H-M_alt 'P -1'
_symmetry_cell_setting triclinic
_symmetry_space_group_name_H-M 'P -1'
_atom_sites_solution_hydrogens geom
_atom_sites_solution_primary direct
_atom_sites_solution_secondary difmap
_audit_creation_method SHELXL-97
_cell_angle_alpha 80.225(12)
_cell_angle_beta 85.04(3)
_cell_angle_gamma 89.69(2)
_cell_formula_units_Z 2
_cell_length_a 8.301(3)
_cell_length_b 10.979(4)
_cell_length_c 11.710(3)
_cell_measurement_reflns_used 1153
_cell_measurement_temperature 173(2)
_cell_measurement_theta_max 68.7
_cell_measurement_theta_min 21.2
_cell_volume 1047.7(6)
_computing_cell_refinement 'CrystalClear (Rigaku Corp., 2004)'
_computing_data_collection 'CrystalClear (Rigaku Corp., 2004)'
_computing_data_reduction 'CrystalClear (Rigaku Corp., 2004)'
_computing_molecular_graphics 'Bruker SHELXTL'
_computing_publication_material 'Bruker SHELXTL'
_computing_structure_refinement 'SHELXL-97 (Sheldrick, 1997)'
_computing_structure_solution 'SHELXS-97 (Sheldrick, 1990)'
_diffrn_ambient_temperature 173(2)
_diffrn_measured_fraction_theta_full 0.948
_diffrn_measured_fraction_theta_max 0.941
_diffrn_measurement_device_type CCD
_diffrn_measurement_method '\w scans'
_diffrn_radiation_monochromator confocal
_diffrn_radiation_source 'rotating anode'
_diffrn_radiation_type CuK\a
_diffrn_radiation_wavelength 1.54178
_diffrn_reflns_av_R_equivalents 0.0513
_diffrn_reflns_av_sigmaI/netI 0.0379
_diffrn_reflns_limit_h_max 9
_diffrn_reflns_limit_h_min -9
_diffrn_reflns_limit_k_max 12
_diffrn_reflns_limit_k_min -13
_diffrn_reflns_limit_l_max 13
_diffrn_reflns_limit_l_min -13
_diffrn_reflns_number 14359
_diffrn_reflns_theta_full 67.00
_diffrn_reflns_theta_max 68.17
_diffrn_reflns_theta_min 3.84
_exptl_absorpt_coefficient_mu 1.634
_exptl_absorpt_correction_T_max 1.000
_exptl_absorpt_correction_T_min 0.763
_exptl_absorpt_correction_type multi-scan
_exptl_absorpt_process_details 'Jacobson, R. (1998) Private communication'
_exptl_crystal_colour Colorless
_exptl_crystal_density_diffrn 1.656
_exptl_crystal_density_method 'not measured'
_exptl_crystal_description Platelet
_exptl_crystal_F_000 528
_exptl_crystal_size_max 0.20
_exptl_crystal_size_mid 0.10
_exptl_crystal_size_min 0.01
_refine_diff_density_max 0.509
_refine_diff_density_min -0.387
_refine_diff_density_rms 0.067
_refine_ls_extinction_method none
_refine_ls_goodness_of_fit_ref 1.088
_refine_ls_hydrogen_treatment mixed
_refine_ls_matrix_type full
_refine_ls_number_parameters 315
_refine_ls_number_reflns 3590
_refine_ls_number_restraints 2
_refine_ls_restrained_S_all 1.088
_refine_ls_R_factor_all 0.0700
_refine_ls_R_factor_gt 0.0590
_refine_ls_shift/su_max 0.000
_refine_ls_shift/su_mean 0.000
_refine_ls_structure_factor_coef Fsqd
_refine_ls_weighting_details 'calc w=1/[\s^2^(Fo^2^)+(0.0952P)^2^+0.6065P] where P=(Fo^2^+2Fc^2^)/3'
_refine_ls_weighting_scheme calc
_refine_ls_wR_factor_gt 0.1634
_refine_ls_wR_factor_ref 0.1770
_reflns_number_gt 2942
_reflns_number_total 3590
_reflns_threshold_expression >2sigma(I)
_cod_data_source_file c2cy00528j.txt
_cod_data_source_block 1a
_cod_depositor_comments
;
The following automatic conversions were performed:

data item '_symmetry_cell_setting' value 'Triclinic' was changed to
'triclinic' in accordance with the
/home/saulius/struct/COD-crude-data/automatic-downloads/DataCite-retrospective/RSC/depositions/lib/dictionaries/cif_core.dic
dictionary named 'cif_core.dic' version 2.4.2 last updated on
2011-04-26.

Automatic conversion script
Id: cif_fix_values 6909 2019-04-08 15:41:33Z antanas 
;
_cod_original_sg_symbol_H-M P-1
_cod_database_code 1556311

loop_
_symmetry_equiv_pos_as_xyz
'x, y, z'
'-x, -y, -z'

loop_
_atom_site_label
_atom_site_type_symbol
_atom_site_fract_x
_atom_site_fract_y
_atom_site_fract_z
_atom_site_U_iso_or_equiv
_atom_site_adp_type
_atom_site_occupancy
_atom_site_symmetry_multiplicity
_atom_site_calc_flag
_atom_site_refinement_flags
N1 N 0.4795(3) 0.7204(2) 0.82680(19) 0.0320(5) Uani 1 1 d .
C2 C 0.5394(5) 0.8135(5) 0.7275(3) 0.0837(16) Uani 1 1 d .
H2A H 0.6533 0.7956 0.7036 0.100 Uiso 1 1 calc R
H2B H 0.5362 0.8961 0.7506 0.100 Uiso 1 1 calc R
C3 C 0.4357(5) 0.8138(5) 0.6237(3) 0.0770(14) Uani 1 1 d .
H3A H 0.3877 0.8964 0.6027 0.092 Uiso 1 1 calc R
H3B H 0.5052 0.7963 0.5554 0.092 Uiso 1 1 calc R
N4 N 0.3069(3) 0.7205(2) 0.65388(19) 0.0326(5) Uani 1 1 d .
C5 C 0.3128(4) 0.7535(5) 0.8567(3) 0.0758(14) Uani 1 1 d .
H5A H 0.3106 0.8373 0.8775 0.091 Uiso 1 1 calc R
H5B H 0.2672 0.6947 0.9254 0.091 Uiso 1 1 calc R
C6 C 0.2076(4) 0.7512(5) 0.7546(3) 0.0631(11) Uani 1 1 d .
H6A H 0.1198 0.6890 0.7785 0.076 Uiso 1 1 calc R
H6B H 0.1576 0.8330 0.7333 0.076 Uiso 1 1 calc R
C7 C 0.4808(8) 0.6014(4) 0.7914(5) 0.103(2) Uani 1 1 d .
H7A H 0.4377 0.5385 0.8577 0.124 Uiso 1 1 calc R
H7B H 0.5936 0.5793 0.7692 0.124 Uiso 1 1 calc R
C8 C 0.3778(6) 0.5999(4) 0.6872(4) 0.0835(16) Uani 1 1 d .
H8A H 0.4469 0.5782 0.6205 0.100 Uiso 1 1 calc R
H8B H 0.2911 0.5366 0.7091 0.100 Uiso 1 1 calc R
C11 C 0.0237(3) 0.7025(3) 0.2970(2) 0.0289(6) Uani 1 1 d .
C12 C -0.1022(3) 0.7517(3) 0.2329(2) 0.0292(6) Uani 1 1 d .
H12A H -0.1640 0.8175 0.2567 0.035 Uiso 1 1 calc R
C13 C -0.1386(3) 0.7057(3) 0.1343(2) 0.0280(6) Uani 1 1 d .
C14 C -0.0447(3) 0.6121(3) 0.0987(2) 0.0383(7) Uani 1 1 d .
H14A H -0.0671 0.5805 0.0310 0.046 Uiso 1 1 calc R
C15 C 0.0817(4) 0.5648(3) 0.1615(3) 0.0411(7) Uani 1 1 d .
H15A H 0.1462 0.5013 0.1358 0.049 Uiso 1 1 calc R
C16 C 0.1161(3) 0.6083(3) 0.2613(2) 0.0342(6) Uani 1 1 d .
H16A H 0.2020 0.5739 0.3046 0.041 Uiso 1 1 calc R
C17 C 0.0609(3) 0.7504(3) 0.4075(2) 0.0283(6) Uani 1 1 d .
O17 O 0.1793(2) 0.67862(19) 0.46160(16) 0.0381(5) Uani 1 1 d D
H17O H 0.215(5) 0.700(4) 0.5333(19) 0.073(12) Uiso 1 1 d D
C18 C 0.1232(3) 0.8846(3) 0.3753(2) 0.0352(6) Uani 1 1 d .
F1 F 0.2585(2) 0.8897(2) 0.3051(2) 0.0650(6) Uani 1 1 d .
F2 F 0.0199(2) 0.96295(17) 0.32139(16) 0.0504(5) Uani 1 1 d .
F3 F 0.1587(2) 0.93066(17) 0.46904(16) 0.0521(5) Uani 1 1 d .
C19 C -0.0925(3) 0.7419(3) 0.4931(2) 0.0378(7) Uani 1 1 d .
F4 F -0.1586(3) 0.6301(2) 0.50928(18) 0.0660(6) Uani 1 1 d .
F5 F -0.0602(2) 0.7646(2) 0.59720(14) 0.0606(6) Uani 1 1 d .
F6 F -0.2085(2) 0.8215(2) 0.45818(15) 0.0511(5) Uani 1 1 d .
C20 C -0.2777(3) 0.7578(2) 0.0629(2) 0.0284(6) Uani 1 1 d .
O20 O -0.3170(2) 0.67407(18) -0.00775(16) 0.0352(5) Uani 1 1 d D
H20O H -0.395(3) 0.707(3) -0.063(2) 0.063(11) Uiso 1 1 d D
C21 C -0.2227(3) 0.8813(3) -0.0134(2) 0.0370(7) Uani 1 1 d .
F7 F -0.1028(2) 0.86180(19) -0.09179(15) 0.0569(5) Uani 1 1 d .
F8 F -0.3427(2) 0.93528(16) -0.07164(16) 0.0509(5) Uani 1 1 d .
F9 F -0.1679(2) 0.96269(16) 0.04673(15) 0.0475(5) Uani 1 1 d .
C22 C -0.4306(3) 0.7776(3) 0.1436(2) 0.0326(6) Uani 1 1 d .
F10 F -0.56161(19) 0.79385(18) 0.08437(15) 0.0467(5) Uani 1 1 d .
F11 F -0.41897(19) 0.87524(16) 0.19645(15) 0.0431(5) Uani 1 1 d .
F12 F -0.4603(2) 0.67898(17) 0.22647(15) 0.0473(5) Uani 1 1 d .

loop_
_atom_site_aniso_label
_atom_site_aniso_U_11
_atom_site_aniso_U_22
_atom_site_aniso_U_33
_atom_site_aniso_U_23
_atom_site_aniso_U_13
_atom_site_aniso_U_12
N1 0.0323(11) 0.0357(14) 0.0307(12) -0.0099(10) -0.0091(9) 0.0019(10)
C2 0.074(3) 0.123(4) 0.049(2) 0.013(2) -0.0269(19) -0.049(3)
C3 0.067(2) 0.114(4) 0.043(2) 0.014(2) -0.0230(18) -0.043(2)
N4 0.0314(12) 0.0377(14) 0.0306(12) -0.0088(10) -0.0071(9) 0.0023(10)
C5 0.0415(19) 0.151(5) 0.043(2) -0.034(2) -0.0134(15) 0.015(2)
C6 0.0421(18) 0.110(3) 0.0428(18) -0.024(2) -0.0148(14) 0.0107(19)
C7 0.156(5) 0.064(3) 0.119(4) -0.055(3) -0.113(4) 0.050(3)
C8 0.120(4) 0.059(3) 0.093(3) -0.041(2) -0.078(3) 0.042(3)
C11 0.0294(13) 0.0308(15) 0.0282(13) -0.0075(11) -0.0074(10) 0.0007(11)
C12 0.0295(13) 0.0293(15) 0.0315(14) -0.0106(11) -0.0076(10) 0.0068(11)
C13 0.0278(13) 0.0324(15) 0.0266(13) -0.0102(10) -0.0076(10) 0.0037(11)
C14 0.0411(16) 0.0455(19) 0.0351(15) -0.0217(13) -0.0133(12) 0.0099(14)
C15 0.0418(16) 0.0433(19) 0.0461(17) -0.0232(14) -0.0184(13) 0.0191(14)
C16 0.0314(14) 0.0382(17) 0.0368(15) -0.0118(12) -0.0148(11) 0.0106(12)
C17 0.0281(13) 0.0316(15) 0.0281(13) -0.0089(11) -0.0110(10) 0.0052(11)
O17 0.0430(11) 0.0422(12) 0.0345(11) -0.0135(9) -0.0208(9) 0.0131(9)
C18 0.0365(15) 0.0372(17) 0.0352(15) -0.0117(12) -0.0115(12) 0.0014(12)
F1 0.0535(12) 0.0593(13) 0.0817(14) -0.0238(11) 0.0220(10) -0.0191(10)
F2 0.0672(12) 0.0376(10) 0.0498(11) -0.0052(8) -0.0291(9) 0.0019(9)
F3 0.0709(12) 0.0422(11) 0.0527(11) -0.0223(8) -0.0314(9) 0.0044(9)
C19 0.0384(15) 0.0496(19) 0.0282(14) -0.0112(12) -0.0091(12) 0.0026(14)
F4 0.0742(14) 0.0616(14) 0.0573(12) -0.0049(10) 0.0128(10) -0.0239(11)
F5 0.0465(11) 0.1113(18) 0.0297(9) -0.0260(10) -0.0086(8) 0.0105(11)
F6 0.0344(9) 0.0811(14) 0.0410(10) -0.0181(9) -0.0066(7) 0.0156(9)
C20 0.0318(13) 0.0299(15) 0.0270(13) -0.0112(11) -0.0101(10) 0.0031(11)
O20 0.0417(11) 0.0339(11) 0.0365(10) -0.0169(8) -0.0196(8) 0.0087(9)
C21 0.0407(15) 0.0366(17) 0.0366(15) -0.0096(12) -0.0134(12) 0.0044(13)
F7 0.0633(12) 0.0610(13) 0.0416(10) -0.0023(9) 0.0098(9) 0.0002(10)
F8 0.0633(12) 0.0378(11) 0.0528(11) 0.0015(8) -0.0300(9) 0.0044(9)
F9 0.0565(11) 0.0382(10) 0.0499(10) -0.0068(8) -0.0167(8) -0.0123(8)
C22 0.0305(14) 0.0331(16) 0.0379(15) -0.0115(12) -0.0130(11) 0.0060(12)
F10 0.0305(9) 0.0651(13) 0.0514(10) -0.0226(9) -0.0173(7) 0.0107(8)
F11 0.0369(9) 0.0483(11) 0.0521(10) -0.0283(8) -0.0103(7) 0.0106(8)
F12 0.0429(10) 0.0474(11) 0.0481(10) -0.0001(8) 0.0003(8) -0.0022(8)

loop_
_atom_type_symbol
_atom_type_description
_atom_type_scat_dispersion_real
_atom_type_scat_dispersion_imag
_atom_type_scat_source
C C 0.0181 0.0091 'International Tables Vol C Tables 4.2.6.8 and 6.1.1.4'
H H 0.0000 0.0000 'International Tables Vol C Tables 4.2.6.8 and 6.1.1.4'
N N 0.0311 0.0180 'International Tables Vol C Tables 4.2.6.8 and 6.1.1.4'
O O 0.0492 0.0322 'International Tables Vol C Tables 4.2.6.8 and 6.1.1.4'
F F 0.0727 0.0534 'International Tables Vol C Tables 4.2.6.8 and 6.1.1.4'

loop_
_geom_angle_atom_site_label_1
_geom_angle_atom_site_label_2
_geom_angle_atom_site_label_3
_geom_angle
C7 N1 C5 108.9(4)
C7 N1 C2 109.0(4)
C5 N1 C2 106.0(3)
N1 C2 C3 110.8(3)
N1 C2 H2A 109.5
C3 C2 H2A 109.5
N1 C2 H2B 109.5
C3 C2 H2B 109.5
H2A C2 H2B 108.1
N4 C3 C2 110.4(3)
N4 C3 H3A 109.6
C2 C3 H3A 109.6
N4 C3 H3B 109.6
C2 C3 H3B 109.6
H3A C3 H3B 108.1
C8 N4 C3 109.3(3)
C8 N4 C6 108.5(3)
C3 N4 C6 107.2(3)
N1 C5 C6 111.4(3)
N1 C5 H5A 109.4
C6 C5 H5A 109.4
N1 C5 H5B 109.4
C6 C5 H5B 109.4
H5A C5 H5B 108.0
N4 C6 C5 110.1(3)
N4 C6 H6A 109.6
C5 C6 H6A 109.6
N4 C6 H6B 109.6
C5 C6 H6B 109.6
H6A C6 H6B 108.1
N1 C7 C8 111.8(3)
N1 C7 H7A 109.3
C8 C7 H7A 109.3
N1 C7 H7B 109.3
C8 C7 H7B 109.3
H7A C7 H7B 107.9
N4 C8 C7 110.0(3)
N4 C8 H8A 109.7
C7 C8 H8A 109.7
N4 C8 H8B 109.7
C7 C8 H8B 109.7
H8A C8 H8B 108.2
C16 C11 C12 119.8(2)
C16 C11 C17 119.3(2)
C12 C11 C17 121.0(2)
C13 C12 C11 120.8(2)
C13 C12 H12A 119.6
C11 C12 H12A 119.6
C14 C13 C12 119.0(2)
C14 C13 C20 119.2(2)
C12 C13 C20 121.7(2)
C15 C14 C13 120.0(2)
C15 C14 H14A 120.0
C13 C14 H14A 120.0
C14 C15 C16 121.2(3)
C14 C15 H15A 119.4
C16 C15 H15A 119.4
C11 C16 C15 119.1(3)
C11 C16 H16A 120.4
C15 C16 H16A 120.4
O17 C17 C11 109.8(2)
O17 C17 C18 108.6(2)
C11 C17 C18 109.5(2)
O17 C17 C19 108.2(2)
C11 C17 C19 109.9(2)
C18 C17 C19 110.7(2)
C17 O17 H17O 118(2)
F1 C18 F2 107.0(2)
F1 C18 F3 106.8(2)
F2 C18 F3 106.4(2)
F1 C18 C17 110.0(2)
F2 C18 C17 114.3(2)
F3 C18 C17 111.9(2)
F4 C19 F5 107.2(3)
F4 C19 F6 106.4(2)
F5 C19 F6 105.8(2)
F4 C19 C17 110.9(2)
F5 C19 C17 111.9(2)
F6 C19 C17 114.2(2)
O20 C20 C13 109.2(2)
O20 C20 C21 109.5(2)
C13 C20 C21 108.9(2)
O20 C20 C22 108.2(2)
C13 C20 C22 111.0(2)
C21 C20 C22 110.0(2)
C20 O20 H20O 113(2)
F9 C21 F8 107.2(2)
F9 C21 F7 107.0(2)
F8 C21 F7 107.5(2)
F9 C21 C20 113.4(2)
F8 C21 C20 111.6(2)
F7 C21 C20 109.9(2)
F11 C22 F12 107.3(2)
F11 C22 F10 107.0(2)
F12 C22 F10 106.7(2)
F11 C22 C20 113.4(2)
F12 C22 C20 110.8(2)
F10 C22 C20 111.2(2)

loop_
_geom_bond_atom_site_label_1
_geom_bond_atom_site_label_2
_geom_bond_distance
N1 C7 1.435(4)
N1 C5 1.457(4)
N1 C2 1.465(5)
C2 C3 1.548(5)
C2 H2A 0.9900
C2 H2B 0.9900
C3 N4 1.464(4)
C3 H3A 0.9900
C3 H3B 0.9900
N4 C8 1.451(5)
N4 C6 1.465(4)
C5 C6 1.544(5)
C5 H5A 0.9900
C5 H5B 0.9900
C6 H6A 0.9900
C6 H6B 0.9900
C7 C8 1.552(5)
C7 H7A 0.9900
C7 H7B 0.9900
C8 H8A 0.9900
C8 H8B 0.9900
C11 C16 1.384(4)
C11 C12 1.393(4)
C11 C17 1.533(3)
C12 C13 1.392(3)
C12 H12A 0.9500
C13 C14 1.385(4)
C13 C20 1.536(3)
C14 C15 1.381(4)
C14 H14A 0.9500
C15 C16 1.387(4)
C15 H15A 0.9500
C16 H16A 0.9500
C17 O17 1.385(3)
C17 C18 1.539(4)
C17 C19 1.544(4)
O17 H17O 0.9800(11)
C18 F1 1.328(3)
C18 F2 1.332(3)
C18 F3 1.339(3)
C19 F4 1.325(4)
C19 F5 1.334(3)
C19 F6 1.340(4)
C20 O20 1.394(3)
C20 C21 1.539(4)
C20 C22 1.553(4)
O20 H20O 0.9800(11)
C21 F9 1.333(3)
C21 F8 1.335(3)
C21 F7 1.336(3)
C22 F11 1.333(3)
C22 F12 1.334(3)
C22 F10 1.335(3)

loop_
_geom_hbond_atom_site_label_D
_geom_hbond_atom_site_label_H
_geom_hbond_atom_site_label_A
_geom_hbond_distance_DH
_geom_hbond_distance_HA
_geom_hbond_distance_DA
_geom_hbond_angle_DHA
_geom_hbond_site_symmetry_A
O17 H17O N4 0.9800(11) 1.708(8) 2.678(3) 169(4) .
O20 H20O N1 0.9800(11) 1.712(12) 2.662(3) 162(4) 1_454

loop_
_geom_torsion_atom_site_label_1
_geom_torsion_atom_site_label_2
_geom_torsion_atom_site_label_3
_geom_torsion_atom_site_label_4
_geom_torsion
C7 N1 C2 C3 57.6(5)
C5 N1 C2 C3 -59.4(5)
N1 C2 C3 N4 -0.2(6)
C2 C3 N4 C8 -57.9(5)
C2 C3 N4 C6 59.6(5)
C7 N1 C5 C6 -56.2(5)
C2 N1 C5 C6 60.9(5)
C8 N4 C6 C5 59.6(4)
C3 N4 C6 C5 -58.3(4)
N1 C5 C6 N4 -2.1(5)
C5 N1 C7 C8 57.7(6)
C2 N1 C7 C8 -57.5(6)
C3 N4 C8 C7 58.3(5)
C6 N4 C8 C7 -58.4(5)
N1 C7 C8 N4 -0.3(7)
C16 C11 C12 C13 1.3(4)
C17 C11 C12 C13 -178.2(2)
C11 C12 C13 C14 -1.8(4)
C11 C12 C13 C20 179.5(2)
C12 C13 C14 C15 0.8(4)
C20 C13 C14 C15 179.6(3)
C13 C14 C15 C16 0.7(5)
C12 C11 C16 C15 0.3(4)
C17 C11 C16 C15 179.7(3)
C14 C15 C16 C11 -1.3(5)
C16 C11 C17 O17 -5.6(3)
C12 C11 C17 O17 173.8(2)
C16 C11 C17 C18 113.6(3)
C12 C11 C17 C18 -66.9(3)
C16 C11 C17 C19 -124.6(3)
C12 C11 C17 C19 54.9(3)
O17 C17 C18 F1 58.9(3)
C11 C17 C18 F1 -61.0(3)
C19 C17 C18 F1 177.7(2)
O17 C17 C18 F2 179.4(2)
C11 C17 C18 F2 59.4(3)
C19 C17 C18 F2 -61.9(3)
O17 C17 C18 F3 -59.6(3)
C11 C17 C18 F3 -179.5(2)
C19 C17 C18 F3 59.2(3)
O17 C17 C19 F4 -69.2(3)
C11 C17 C19 F4 50.7(3)
C18 C17 C19 F4 171.8(2)
O17 C17 C19 F5 50.5(3)
C11 C17 C19 F5 170.4(2)
C18 C17 C19 F5 -68.5(3)
O17 C17 C19 F6 170.6(2)
C11 C17 C19 F6 -69.5(3)
C18 C17 C19 F6 51.6(3)
C14 C13 C20 O20 18.4(3)
C12 C13 C20 O20 -162.8(2)
C14 C13 C20 C21 -101.1(3)
C12 C13 C20 C21 77.6(3)
C14 C13 C20 C22 137.6(3)
C12 C13 C20 C22 -43.6(3)
O20 C20 C21 F9 -173.9(2)
C13 C20 C21 F9 -54.5(3)
C22 C20 C21 F9 67.3(3)
O20 C20 C21 F8 65.0(3)
C13 C20 C21 F8 -175.7(2)
C22 C20 C21 F8 -53.8(3)
O20 C20 C21 F7 -54.1(3)
C13 C20 C21 F7 65.2(3)
C22 C20 C21 F7 -173.0(2)
O20 C20 C22 F11 -165.9(2)
C13 C20 C22 F11 74.3(3)
C21 C20 C22 F11 -46.3(3)
O20 C20 C22 F12 73.3(3)
C13 C20 C22 F12 -46.4(3)
C21 C20 C22 F12 -167.0(2)
O20 C20 C22 F10 -45.2(3)
C13 C20 C22 F10 -165.0(2)
C21 C20 C22 F10 74.4(3)
